data_7220481
loop_
_publ_author_name
'Zhang, Yan-Qiu'
'Wang, Chongchen'
'Zhu, Tian'
'Wang, Peng'
'Gao, Shi-Jie'

_publ_section_title
;
 Ultra-high uptake and selective adsorption of organic dyes with a novel
 polyoxomolybdate-based organic-inorganic hybrid compound
;
_journal_name_full 'RSC Adv.'
_journal_paper_doi 10.1039/C5RA07513K
_journal_year 2015
_chemical_formula_sum 'C20 H28 Mo8 N8 O26'
_chemical_formula_weight 1564.02
_chemical_name_systematic
; 
 ? 
;
_space_group_IT_number 2
_symmetry_cell_setting triclinic
_symmetry_space_group_name_Hall '-P 1'
_symmetry_space_group_name_H-M 'P -1'
_atom_sites_solution_hydrogens geom
_atom_sites_solution_primary direct
_atom_sites_solution_secondary difmap
_audit_creation_method SHELXL-97
_audit_update_record
;
2015-03-22 deposited with the CCDC.
2015-05-15 downloaded from the CCDC.
;
_cell_angle_alpha 66.978(4)
_cell_angle_beta 84.193(5)
_cell_angle_gamma 74.144(4)
_cell_formula_units_Z 1
_cell_length_a 9.906(4)
_cell_length_b 10.108(4)
_cell_length_c 10.995(4)
_cell_measurement_reflns_used 2418
_cell_measurement_temperature 298(2)
_cell_measurement_theta_max 28.052
_cell_measurement_theta_min 2.927
_cell_volume 974.7(7)
_computing_cell_refinement 'Bruker SMART'
_computing_data_collection 'Bruker SMART'
_computing_data_reduction 'Bruker SAINT'
_computing_molecular_graphics 'Bruker SHELXTL'
_computing_publication_material 'Bruker SHELXTL'
_computing_structure_refinement 'SHELXL-97 (Sheldrick, 1997)'
_computing_structure_solution 'SHELXS-97 (Sheldrick, 1990)'
_diffrn_ambient_temperature 298(2)
_diffrn_measured_fraction_theta_full 0.976
_diffrn_measured_fraction_theta_max 0.976
_diffrn_measurement_device_type 'CCD area detector'
_diffrn_measurement_method 'phi and omega scans'
_diffrn_radiation_monochromator graphite
_diffrn_radiation_source 'fine-focus sealed tube'
_diffrn_radiation_type MoK\a
_diffrn_radiation_wavelength 0.71073
_diffrn_reflns_av_R_equivalents 0.0255
_diffrn_reflns_av_sigmaI/netI 0.0505
_diffrn_reflns_limit_h_max 8
_diffrn_reflns_limit_h_min -11
_diffrn_reflns_limit_k_max 12
_diffrn_reflns_limit_k_min -11
_diffrn_reflns_limit_l_max 13
_diffrn_reflns_limit_l_min -13
_diffrn_reflns_number 4863
_diffrn_reflns_theta_full 25.02
_diffrn_reflns_theta_max 25.02
_diffrn_reflns_theta_min 2.93
_exptl_absorpt_coefficient_mu 2.591
_exptl_absorpt_correction_T_max 0.6122
_exptl_absorpt_correction_T_min 0.4239
_exptl_absorpt_correction_type multi-scan
_exptl_absorpt_process_details sadabs
_exptl_crystal_colour yellow
_exptl_crystal_density_diffrn 2.665
_exptl_crystal_density_method 'not measured'
_exptl_crystal_description block
_exptl_crystal_F_000 748
_exptl_crystal_size_max 0.40
_exptl_crystal_size_mid 0.36
_exptl_crystal_size_min 0.21
_refine_diff_density_max 1.493
_refine_diff_density_min -1.199
_refine_diff_density_rms 0.223
_refine_ls_extinction_method none
_refine_ls_goodness_of_fit_ref 1.078
_refine_ls_hydrogen_treatment mixed
_refine_ls_matrix_type full
_refine_ls_number_parameters 280
_refine_ls_number_reflns 3351
_refine_ls_number_restraints 0
_refine_ls_restrained_S_all 1.078
_refine_ls_R_factor_all 0.0640
_refine_ls_R_factor_gt 0.0419
_refine_ls_shift/su_max 0.000
_refine_ls_shift/su_mean 0.000
_refine_ls_structure_factor_coef Fsqd
_refine_ls_weighting_details 'calc w=1/[\s^2^(Fo^2^)+(0.0786P)^2^+0.1245P] where P=(Fo^2^+2Fc^2^)/3'
_refine_ls_weighting_scheme calc
_refine_ls_wR_factor_gt 0.1172
_refine_ls_wR_factor_ref 0.1392
_reflns_number_gt 2368
_reflns_number_total 3351
_reflns_threshold_expression >2sigma(I)
_cod_data_source_file c5ra07513k3.cif
_cod_data_source_block 140307g
_cod_depositor_comments
;
The following automatic conversions were performed:

'_symmetry_cell_setting' value 'Triclinic' changed to 'triclinic'
according to
/usr/data/users/saulius/crontab/automatic-downloads/rss-feeds/RSC/lib/dictionaries/cif_core.dic
dictionary named 'cif_core.dic' version 2.4.2 from 2011-04-26.

Automatic conversion script
Id: cif_fix_values 3271 2015-04-21 07:52:19Z andrius 
;
_cod_original_cell_volume 974.7(6)
_cod_original_sg_symbol_H-M P-1
_cod_database_code 7220481

loop_
_symmetry_equiv_pos_as_xyz
'x, y, z'
'-x, -y, -z'

loop_
_atom_site_label
_atom_site_type_symbol
_atom_site_fract_x
_atom_site_fract_y
_atom_site_fract_z
_atom_site_U_iso_or_equiv
_atom_site_adp_type
_atom_site_occupancy
_atom_site_symmetry_multiplicity
_atom_site_calc_flag
_atom_site_refinement_flags
Mo1 Mo 0.48071(7) 0.57678(7) 0.22374(6) 0.0242(2) Uani 1 1 d .
Mo2 Mo 0.20537(7) 0.57945(7) 0.44158(6) 0.0237(2) Uani 1 1 d .
Mo3 Mo 0.53303(7) 0.31321(7) 0.50854(6) 0.0206(2) Uani 1 1 d .
Mo4 Mo 0.25738(8) 0.30798(8) 0.72986(7) 0.0272(2) Uani 1 1 d .
N1 N 0.1413(9) 0.3080(9) 0.3093(9) 0.049(2) Uani 1 1 d .
H1 H 0.0662 0.3443 0.3443 0.059 Uiso 1 1 calc R
N2 N 0.4878(11) 0.1262(11) 0.1432(10) 0.091(4) Uani 1 1 d .
H2A H 0.5491 0.0493 0.1915 0.109 Uiso 1 1 calc R
H2B H 0.4994 0.1640 0.0591 0.109 Uiso 1 1 calc R
N3 N 0.1580(9) 0.7887(9) 0.7756(7) 0.047(2) Uani 1 1 d .
H3 H 0.2324 0.7410 0.7484 0.056 Uiso 1 1 calc R
N4 N -0.1912(9) 1.0179(10) 0.9039(9) 0.066(3) Uani 1 1 d .
H4A H -0.2473 1.0930 0.8476 0.079 Uiso 1 1 calc R
H4B H -0.2090 0.9918 0.9870 0.079 Uiso 1 1 calc R
O1 O 0.3939(6) 0.4328(6) 0.3687(5) 0.0251(12) Uani 1 1 d .
O2 O 0.3447(5) 0.7003(5) 0.3563(5) 0.0230(12) Uani 1 1 d .
O3 O 0.6070(5) 0.5121(5) 0.4089(5) 0.0222(12) Uani 1 1 d .
O4 O 0.5923(6) 0.4526(6) 0.1670(5) 0.0360(14) Uani 1 1 d .
O5 O 0.3472(7) 0.6655(7) 0.1124(6) 0.0433(16) Uani 1 1 d .
O6 O 0.5751(6) 0.7303(6) 0.1728(5) 0.0296(13) Uani 1 1 d .
O7 O 0.1780(6) 0.3926(6) 0.5559(5) 0.0300(13) Uani 1 1 d .
O8 O 0.1060(6) 0.6913(6) 0.5172(5) 0.0318(14) Uani 1 1 d .
O9 O 0.1138(6) 0.6186(6) 0.3047(5) 0.0373(15) Uani 1 1 d .
O10 O 0.4299(6) 0.2007(6) 0.6145(5) 0.0301(13) Uani 1 1 d .
O11 O 0.6435(6) 0.2015(6) 0.4386(5) 0.0321(14) Uani 1 1 d .
O12 O 0.1484(6) 0.4251(7) 0.7957(6) 0.0380(15) Uani 1 1 d .
O13 O 0.2145(7) 0.1416(7) 0.8026(6) 0.0423(16) Uani 1 1 d .
C1 C 0.1594(10) 0.3692(10) 0.1812(10) 0.045(2) Uani 1 1 d .
H1A H 0.0925 0.4529 0.1305 0.054 Uiso 1 1 calc R
C2 C 0.2733(11) 0.3126(10) 0.1223(9) 0.051(3) Uani 1 1 d .
H2 H 0.2845 0.3568 0.0315 0.061 Uiso 1 1 calc R
C3 C 0.3754(11) 0.1863(10) 0.1982(9) 0.046(3) Uani 1 1 d .
C4 C 0.3533(11) 0.1278(10) 0.3341(9) 0.044(2) Uani 1 1 d .
H4 H 0.4188 0.0455 0.3884 0.053 Uiso 1 1 calc R
C5 C 0.2373(12) 0.1902(11) 0.3866(9) 0.047(3) Uani 1 1 d .
H5 H 0.2235 0.1513 0.4775 0.056 Uiso 1 1 calc R
C6 C 0.0706(11) 0.9053(11) 0.6884(9) 0.046(2) Uani 1 1 d .
H6 H 0.0912 0.9327 0.5988 0.055 Uiso 1 1 calc R
C7 C -0.0481(11) 0.9856(10) 0.7268(9) 0.047(3) Uani 1 1 d .
H7 H -0.1079 1.0663 0.6647 0.056 Uiso 1 1 calc R
C8 C -0.0779(10) 0.9431(9) 0.8630(9) 0.037(2) Uani 1 1 d .
C9 C 0.0171(10) 0.8193(10) 0.9519(8) 0.040(2) Uani 1 1 d .
H9 H 0.0012 0.7888 1.0424 0.048 Uiso 1 1 calc R
C10 C 0.1304(10) 0.7459(10) 0.9051(9) 0.043(2) Uani 1 1 d .
H10 H 0.1913 0.6630 0.9641 0.052 Uiso 1 1 calc R

loop_
_atom_site_aniso_label
_atom_site_aniso_U_11
_atom_site_aniso_U_22
_atom_site_aniso_U_33
_atom_site_aniso_U_23
_atom_site_aniso_U_13
_atom_site_aniso_U_12
Mo1 0.0226(4) 0.0267(4) 0.0205(4) -0.0084(3) -0.0003(3) -0.0022(3)
Mo2 0.0173(4) 0.0256(4) 0.0264(4) -0.0097(3) 0.0009(3) -0.0031(3)
Mo3 0.0199(4) 0.0182(4) 0.0224(4) -0.0082(3) 0.0009(3) -0.0024(3)
Mo4 0.0242(4) 0.0279(4) 0.0271(4) -0.0098(3) 0.0048(3) -0.0056(3)
N1 0.038(5) 0.055(5) 0.077(6) -0.047(5) 0.029(5) -0.021(4)
N2 0.077(8) 0.058(6) 0.081(7) -0.002(5) 0.036(6) 0.023(6)
N3 0.037(5) 0.051(5) 0.049(5) -0.026(4) 0.004(4) 0.002(4)
N4 0.060(6) 0.054(5) 0.061(6) -0.022(5) 0.018(5) 0.016(5)
O1 0.020(3) 0.029(3) 0.026(3) -0.012(2) 0.000(2) -0.004(2)
O2 0.016(3) 0.021(3) 0.027(3) -0.006(2) -0.002(2) 0.000(2)
O3 0.020(3) 0.026(3) 0.021(3) -0.009(2) 0.001(2) -0.004(2)
O4 0.036(4) 0.034(3) 0.033(3) -0.015(3) 0.006(3) 0.000(3)
O5 0.039(4) 0.048(4) 0.034(3) -0.010(3) -0.014(3) -0.001(3)
O6 0.032(3) 0.027(3) 0.025(3) -0.005(2) 0.003(3) -0.007(3)
O7 0.018(3) 0.033(3) 0.036(3) -0.012(3) 0.004(3) -0.007(2)
O8 0.028(3) 0.031(3) 0.037(3) -0.017(3) 0.007(3) -0.005(3)
O9 0.025(3) 0.045(4) 0.038(3) -0.018(3) -0.006(3) 0.002(3)
O10 0.033(3) 0.024(3) 0.030(3) -0.007(2) 0.004(3) -0.008(3)
O11 0.033(3) 0.028(3) 0.033(3) -0.015(3) 0.006(3) -0.002(3)
O12 0.029(3) 0.048(4) 0.039(3) -0.025(3) 0.005(3) -0.002(3)
O13 0.044(4) 0.041(4) 0.042(3) -0.012(3) 0.012(3) -0.020(3)
C1 0.044(6) 0.030(5) 0.056(6) -0.021(4) 0.002(5) 0.005(4)
C2 0.056(7) 0.033(5) 0.043(5) -0.005(4) 0.006(5) 0.004(5)
C3 0.052(7) 0.030(5) 0.045(5) -0.010(4) 0.017(5) -0.005(5)
C4 0.052(7) 0.032(5) 0.042(5) -0.007(4) -0.003(5) -0.012(5)
C5 0.064(7) 0.046(6) 0.038(5) -0.018(5) 0.015(5) -0.028(6)
C6 0.052(7) 0.045(6) 0.032(5) -0.010(4) 0.009(5) -0.007(5)
C7 0.055(7) 0.033(5) 0.036(5) -0.004(4) 0.000(5) 0.000(5)
C8 0.037(6) 0.025(4) 0.047(5) -0.018(4) 0.009(4) -0.004(4)
C9 0.050(6) 0.036(5) 0.031(5) -0.012(4) 0.002(4) -0.006(5)
C10 0.032(5) 0.042(5) 0.046(6) -0.010(4) -0.014(5) 0.002(4)

loop_
_atom_type_symbol
_atom_type_description
_atom_type_scat_dispersion_real
_atom_type_scat_dispersion_imag
_atom_type_scat_source
C C 0.0033 0.0016 'International Tables Vol C Tables 4.2.6.8 and 6.1.1.4'
H H 0.0000 0.0000 'International Tables Vol C Tables 4.2.6.8 and 6.1.1.4'
N N 0.0061 0.0033 'International Tables Vol C Tables 4.2.6.8 and 6.1.1.4'
O O 0.0106 0.0060 'International Tables Vol C Tables 4.2.6.8 and 6.1.1.4'
Mo Mo -1.6832 0.6857 'International Tables Vol C Tables 4.2.6.8 and 6.1.1.4'

loop_
_geom_angle_atom_site_label_1
_geom_angle_atom_site_label_2
_geom_angle_atom_site_label_3
_geom_angle
_geom_angle_site_symmetry_1
_geom_angle_site_symmetry_3
O5 Mo1 O4 105.5(3) . .
O5 Mo1 O6 98.4(3) . .
O4 Mo1 O6 101.5(3) . .
O5 Mo1 O1 101.2(3) . .
O4 Mo1 O1 97.7(3) . .
O6 Mo1 O1 147.7(2) . .
O5 Mo1 O3 158.8(3) . .
O4 Mo1 O3 95.7(2) . .
O6 Mo1 O3 78.2(2) . .
O1 Mo1 O3 74.2(2) . .
O5 Mo1 O2 86.8(2) . .
O4 Mo1 O2 165.2(2) . .
O6 Mo1 O2 84.4(2) . .
O1 Mo1 O2 71.35(19) . .
O3 Mo1 O2 72.00(18) . .
O5 Mo1 Mo3 136.5(2) . .
O4 Mo1 Mo3 85.66(19) . .
O6 Mo1 Mo3 120.87(16) . .
O1 Mo1 Mo3 35.31(15) . .
O3 Mo1 Mo3 42.67(12) . .
O2 Mo1 Mo3 79.67(12) . .
O9 Mo2 O8 105.3(3) . .
O9 Mo2 O7 103.1(3) . .
O8 Mo2 O7 100.9(2) . .
O9 Mo2 O2 98.5(3) . .
O8 Mo2 O2 97.8(2) . .
O7 Mo2 O2 146.5(2) . .
O9 Mo2 O1 89.6(2) . .
O8 Mo2 O1 163.3(2) . .
O7 Mo2 O1 82.8(2) . .
O2 Mo2 O1 71.9(2) . .
O9 Mo2 O3 160.2(2) . 2_666
O8 Mo2 O3 93.9(2) . 2_666
O7 Mo2 O3 77.7(2) . 2_666
O2 Mo2 O3 73.45(19) . 2_666
O1 Mo2 O3 70.80(18) . 2_666
O11 Mo3 O10 104.0(3) . .
O11 Mo3 O1 101.3(2) . .
O10 Mo3 O1 97.4(2) . .
O11 Mo3 O2 100.8(3) . 2_666
O10 Mo3 O2 97.1(2) . 2_666
O1 Mo3 O2 149.6(2) . 2_666
O11 Mo3 O3 98.6(2) . .
O10 Mo3 O3 157.4(2) . .
O1 Mo3 O3 77.7(2) . .
O2 Mo3 O3 78.73(19) 2_666 .
O11 Mo3 O3 173.7(2) . 2_666
O10 Mo3 O3 82.3(2) . 2_666
O1 Mo3 O3 77.56(19) . 2_666
O2 Mo3 O3 78.15(19) 2_666 2_666
O3 Mo3 O3 75.1(2) . 2_666
O11 Mo3 Mo1 89.32(18) . .
O10 Mo3 Mo1 133.76(19) . .
O1 Mo3 Mo1 36.38(15) . .
O2 Mo3 Mo1 124.01(15) 2_666 .
O3 Mo3 Mo1 45.28(13) . .
O3 Mo3 Mo1 86.21(12) 2_666 .
O12 Mo4 O13 106.3(3) . .
O12 Mo4 O7 99.2(3) . .
O13 Mo4 O7 104.7(3) . .
O12 Mo4 O6 97.6(3) . 2_666
O13 Mo4 O6 101.4(3) . 2_666
O7 Mo4 O6 143.4(2) . 2_666
O12 Mo4 O10 165.2(2) . .
O13 Mo4 O10 88.4(2) . .
O7 Mo4 O10 77.7(2) . .
O6 Mo4 O10 77.9(2) 2_666 .
O12 Mo4 O3 95.8(2) . 2_666
O13 Mo4 O3 157.7(2) . 2_666
O7 Mo4 O3 73.8(2) . 2_666
O6 Mo4 O3 72.38(19) 2_666 2_666
O10 Mo4 O3 69.42(17) . 2_666
C1 N1 C5 121.5(8) . .
C1 N1 H1 119.3 . .
C5 N1 H1 119.3 . .
C3 N2 H2A 120.0 . .
C3 N2 H2B 120.0 . .
H2A N2 H2B 120.0 . .
C6 N3 C10 120.3(8) . .
C6 N3 H3 119.8 . .
C10 N3 H3 119.8 . .
C8 N4 H4A 120.0 . .
C8 N4 H4B 120.0 . .
H4A N4 H4B 120.0 . .
Mo3 O1 Mo1 108.3(3) . .
Mo3 O1 Mo2 111.0(2) . .
Mo1 O1 Mo2 105.2(2) . .
Mo3 O2 Mo2 109.6(2) 2_666 .
Mo3 O2 Mo1 108.3(2) 2_666 .
Mo2 O2 Mo1 103.5(2) . .
Mo3 O3 Mo1 92.06(18) . .
Mo3 O3 Mo2 91.59(17) . 2_666
Mo1 O3 Mo2 161.7(2) . 2_666
Mo3 O3 Mo3 104.9(2) . 2_666
Mo1 O3 Mo3 98.75(19) . 2_666
Mo2 O3 Mo3 97.58(18) 2_666 2_666
Mo3 O3 Mo4 163.6(3) . 2_666
Mo1 O3 Mo4 86.84(16) . 2_666
Mo2 O3 Mo4 84.63(16) 2_666 2_666
Mo3 O3 Mo4 91.47(17) 2_666 2_666
Mo1 O6 Mo4 117.6(3) . 2_666
Mo2 O7 Mo4 117.6(3) . .
Mo3 O10 Mo4 116.8(3) . .
N1 C1 C2 120.9(9) . .
N1 C1 H1A 119.5 . .
C2 C1 H1A 119.5 . .
C1 C2 C3 120.0(9) . .
C1 C2 H2 120.0 . .
C3 C2 H2 120.0 . .
N2 C3 C4 121.5(9) . .
N2 C3 C2 121.6(9) . .
C4 C3 C2 116.9(9) . .
C5 C4 C3 120.1(9) . .
C5 C4 H4 120.0 . .
C3 C4 H4 120.0 . .
N1 C5 C4 120.6(9) . .
N1 C5 H5 119.7 . .
C4 C5 H5 119.7 . .
N3 C6 C7 122.0(8) . .
N3 C6 H6 119.0 . .
C7 C6 H6 119.0 . .
C6 C7 C8 118.4(9) . .
C6 C7 H7 120.8 . .
C8 C7 H7 120.8 . .
N4 C8 C7 120.2(9) . .
N4 C8 C9 121.9(8) . .
C7 C8 C9 117.9(8) . .
C10 C9 C8 119.6(8) . .
C10 C9 H9 120.2 . .
C8 C9 H9 120.2 . .
N3 C10 C9 121.8(8) . .
N3 C10 H10 119.1 . .
C9 C10 H10 119.1 . .

loop_
_geom_bond_atom_site_label_1
_geom_bond_atom_site_label_2
_geom_bond_distance
_geom_bond_site_symmetry_2
Mo1 O5 1.695(6) .
Mo1 O4 1.703(6) .
Mo1 O6 1.899(5) .
Mo1 O1 1.998(5) .
Mo1 O3 2.273(5) .
Mo1 O2 2.368(5) .
Mo1 Mo3 3.1970(12) .
Mo2 O9 1.691(6) .
Mo2 O8 1.703(5) .
Mo2 O7 1.891(5) .
Mo2 O2 2.010(5) .
Mo2 O1 2.332(5) .
Mo2 O3 2.345(5) 2_666
Mo3 O11 1.702(5) .
Mo3 O10 1.747(5) .
Mo3 O1 1.946(5) .
Mo3 O2 1.951(5) 2_666
Mo3 O3 2.168(5) .
Mo3 O3 2.350(5) 2_666
Mo4 O12 1.704(6) .
Mo4 O13 1.708(6) .
Mo4 O7 1.915(6) .
Mo4 O6 1.932(6) 2_666
Mo4 O10 2.309(6) .
Mo4 O3 2.488(5) 2_666
N1 C1 1.314(12) .
N1 C5 1.341(13) .
N1 H1 0.8600 .
N2 C3 1.325(12) .
N2 H2A 0.8600 .
N2 H2B 0.8600 .
N3 C6 1.336(11) .
N3 C10 1.339(11) .
N3 H3 0.8600 .
N4 C8 1.317(11) .
N4 H4A 0.8600 .
N4 H4B 0.8600 .
O2 Mo3 1.951(5) 2_666
O3 Mo2 2.345(5) 2_666
O3 Mo3 2.350(5) 2_666
O3 Mo4 2.488(5) 2_666
O6 Mo4 1.932(6) 2_666
C1 C2 1.345(13) .
C1 H1A 0.9300 .
C2 C3 1.408(13) .
C2 H2 0.9300 .
C3 C4 1.394(12) .
C4 C5 1.344(14) .
C4 H4 0.9300 .
C5 H5 0.9300 .
C6 C7 1.365(13) .
C6 H6 0.9300 .
C7 C8 1.411(12) .
C7 H7 0.9300 .
C8 C9 1.412(12) .
C9 C10 1.342(12) .
C9 H9 0.9300 .
C10 H10 0.9300 .

loop_
_geom_hbond_atom_site_label_D
_geom_hbond_atom_site_label_H
_geom_hbond_atom_site_label_A
_geom_hbond_distance_DH
_geom_hbond_distance_HA
_geom_hbond_distance_DA
_geom_hbond_angle_DHA
_geom_hbond_site_symmetry_A
N1 H1 O8 0.86 2.18 2.949(9) 149.2 2_566
N2 H2A O10 0.86 2.56 3.281(10) 141.7 2_656
N2 H2A O13 0.86 2.58 3.333(11) 146.3 2_656
N2 H2B O6 0.86 2.45 3.250(12) 154.9 2_665
N3 H3 O4 0.86 2.18 2.878(10) 138.0 2_666
N3 H3 O11 0.86 2.24 2.900(9) 133.4 2_666
N4 H4A O2 0.86 2.45 3.279(10) 162.5 2_576
N4 H4A O5 0.86 2.56 3.092(11) 120.8 2_576

loop_
_geom_torsion_atom_site_label_1
_geom_torsion_atom_site_label_2
_geom_torsion_atom_site_label_3
_geom_torsion_atom_site_label_4
_geom_torsion
_geom_torsion_site_symmetry_1
_geom_torsion_site_symmetry_4
O5 Mo1 Mo3 O11 108.5(4) . .
O4 Mo1 Mo3 O11 0.4(3) . .
O6 Mo1 Mo3 O11 -100.3(3) . .
O1 Mo1 Mo3 O11 110.4(3) . .
O3 Mo1 Mo3 O11 -102.8(3) . .
O2 Mo1 Mo3 O11 -177.4(2) . .
O5 Mo1 Mo3 O10 -0.4(4) . .
O4 Mo1 Mo3 O10 -108.4(3) . .
O6 Mo1 Mo3 O10 150.8(3) . .
O1 Mo1 Mo3 O10 1.5(3) . .
O3 Mo1 Mo3 O10 148.3(3) . .
O2 Mo1 Mo3 O10 73.7(3) . .
O5 Mo1 Mo3 O1 -1.9(4) . .
O4 Mo1 Mo3 O1 -109.9(3) . .
O6 Mo1 Mo3 O1 149.3(3) . .
O3 Mo1 Mo3 O1 146.8(3) . .
O2 Mo1 Mo3 O1 72.2(3) . .
O5 Mo1 Mo3 O2 -149.0(4) . 2_666
O4 Mo1 Mo3 O2 103.0(3) . 2_666
O6 Mo1 Mo3 O2 2.3(3) . 2_666
O1 Mo1 Mo3 O2 -147.1(3) . 2_666
O3 Mo1 Mo3 O2 -0.2(3) . 2_666
O2 Mo1 Mo3 O2 -74.8(2) . 2_666
O5 Mo1 Mo3 O3 -148.7(4) . .
O4 Mo1 Mo3 O3 103.3(3) . .
O6 Mo1 Mo3 O3 2.5(3) . .
O1 Mo1 Mo3 O3 -146.8(3) . .
O2 Mo1 Mo3 O3 -74.6(2) . .
O5 Mo1 Mo3 O3 -76.0(3) . 2_666
O4 Mo1 Mo3 O3 176.0(2) . 2_666
O6 Mo1 Mo3 O3 75.2(2) . 2_666
O1 Mo1 Mo3 O3 -74.1(3) . 2_666
O3 Mo1 Mo3 O3 72.7(3) . 2_666
O2 Mo1 Mo3 O3 -1.86(18) . 2_666
O11 Mo3 O1 Mo1 -73.0(3) . .
O10 Mo3 O1 Mo1 -178.9(2) . .
O2 Mo3 O1 Mo1 63.1(5) 2_666 .
O3 Mo3 O1 Mo1 23.4(2) . .
O3 Mo3 O1 Mo1 100.7(2) 2_666 .
O11 Mo3 O1 Mo2 172.1(2) . .
O10 Mo3 O1 Mo2 66.1(3) . .
O2 Mo3 O1 Mo2 -51.8(5) 2_666 .
O3 Mo3 O1 Mo2 -91.5(2) . .
O3 Mo3 O1 Mo2 -14.3(2) 2_666 .
Mo1 Mo3 O1 Mo2 -115.0(3) . .
O5 Mo1 O1 Mo3 178.7(3) . .
O4 Mo1 O1 Mo3 71.1(3) . .
O6 Mo1 O1 Mo3 -55.1(5) . .
O3 Mo1 O1 Mo3 -22.7(2) . .
O2 Mo1 O1 Mo3 -98.6(3) . .
O5 Mo1 O1 Mo2 -62.6(3) . .
O4 Mo1 O1 Mo2 -170.2(3) . .
O6 Mo1 O1 Mo2 63.6(5) . .
O3 Mo1 O1 Mo2 96.1(2) . .
O2 Mo1 O1 Mo2 20.14(18) . .
Mo3 Mo1 O1 Mo2 118.7(3) . .
O9 Mo2 O1 Mo3 -167.9(3) . .
O8 Mo2 O1 Mo3 39.0(9) . .
O7 Mo2 O1 Mo3 -64.7(3) . .
O2 Mo2 O1 Mo3 93.1(3) . .
O3 Mo2 O1 Mo3 14.8(2) 2_666 .
O9 Mo2 O1 Mo1 75.2(3) . .
O8 Mo2 O1 Mo1 -77.9(8) . .
O7 Mo2 O1 Mo1 178.4(3) . .
O2 Mo2 O1 Mo1 -23.9(2) . .
O3 Mo2 O1 Mo1 -102.1(2) 2_666 .
O9 Mo2 O2 Mo3 177.7(3) . 2_666
O8 Mo2 O2 Mo3 70.9(3) . 2_666
O7 Mo2 O2 Mo3 -52.7(5) . 2_666
O1 Mo2 O2 Mo3 -95.6(2) . 2_666
O3 Mo2 O2 Mo3 -20.9(2) 2_666 2_666
O9 Mo2 O2 Mo1 -67.0(3) . .
O8 Mo2 O2 Mo1 -173.8(2) . .
O7 Mo2 O2 Mo1 62.7(5) . .
O1 Mo2 O2 Mo1 19.79(18) . .
O3 Mo2 O2 Mo1 94.5(2) 2_666 .
O5 Mo1 O2 Mo3 -164.1(3) . 2_666
O4 Mo1 O2 Mo3 49.0(10) . 2_666
O6 Mo1 O2 Mo3 -65.4(3) . 2_666
O1 Mo1 O2 Mo3 92.9(2) . 2_666
O3 Mo1 O2 Mo3 14.0(2) . 2_666
Mo3 Mo1 O2 Mo3 57.42(18) . 2_666
O5 Mo1 O2 Mo2 79.6(3) . .
O4 Mo1 O2 Mo2 -67.3(10) . .
O6 Mo1 O2 Mo2 178.3(2) . .
O1 Mo1 O2 Mo2 -23.4(2) . .
O3 Mo1 O2 Mo2 -102.3(2) . .
Mo3 Mo1 O2 Mo2 -58.88(16) . .
O11 Mo3 O3 Mo1 80.4(2) . .
O10 Mo3 O3 Mo1 -98.8(6) . .
O1 Mo3 O3 Mo1 -19.40(19) . .
O2 Mo3 O3 Mo1 179.8(2) 2_666 .
O3 Mo3 O3 Mo1 -99.6(2) 2_666 .
O11 Mo3 O3 Mo2 -81.7(2) . 2_666
O10 Mo3 O3 Mo2 99.1(6) . 2_666
O1 Mo3 O3 Mo2 178.5(2) . 2_666
O2 Mo3 O3 Mo2 17.70(19) 2_666 2_666
O3 Mo3 O3 Mo2 98.3(2) 2_666 2_666
Mo1 Mo3 O3 Mo2 -162.1(3) . 2_666
O11 Mo3 O3 Mo3 -180.0(2) . 2_666
O10 Mo3 O3 Mo3 0.8(7) . 2_666
O1 Mo3 O3 Mo3 80.2(2) . 2_666
O2 Mo3 O3 Mo3 -80.6(2) 2_666 2_666
O3 Mo3 O3 Mo3 0.0 2_666 2_666
Mo1 Mo3 O3 Mo3 99.6(2) . 2_666
O11 Mo3 O3 Mo4 -5.4(9) . 2_666
O10 Mo3 O3 Mo4 175.4(7) . 2_666
O1 Mo3 O3 Mo4 -105.2(8) . 2_666
O2 Mo3 O3 Mo4 94.0(8) 2_666 2_666
O3 Mo3 O3 Mo4 174.6(10) 2_666 2_666
Mo1 Mo3 O3 Mo4 -85.8(8) . 2_666
O5 Mo1 O3 Mo3 99.3(7) . .
O4 Mo1 O3 Mo3 -77.3(2) . .
O6 Mo1 O3 Mo3 -177.8(2) . .
O1 Mo1 O3 Mo3 19.19(19) . .
O2 Mo1 O3 Mo3 94.3(2) . .
O5 Mo1 O3 Mo2 -159.3(8) . 2_666
O4 Mo1 O3 Mo2 24.1(8) . 2_666
O6 Mo1 O3 Mo2 -76.4(8) . 2_666
O1 Mo1 O3 Mo2 120.6(8) . 2_666
O2 Mo1 O3 Mo2 -164.3(8) . 2_666
Mo3 Mo1 O3 Mo2 101.4(8) . 2_666
O5 Mo1 O3 Mo3 -6.1(8) . 2_666
O4 Mo1 O3 Mo3 177.3(2) . 2_666
O6 Mo1 O3 Mo3 76.8(2) . 2_666
O1 Mo1 O3 Mo3 -86.2(2) . 2_666
O2 Mo1 O3 Mo3 -11.14(17) . 2_666
Mo3 Mo1 O3 Mo3 -105.4(2) . 2_666
O5 Mo1 O3 Mo4 -97.1(7) . 2_666
O4 Mo1 O3 Mo4 86.3(2) . 2_666
O6 Mo1 O3 Mo4 -14.2(2) . 2_666
O1 Mo1 O3 Mo4 -177.2(2) . 2_666
O2 Mo1 O3 Mo4 -102.15(18) . 2_666
Mo3 Mo1 O3 Mo4 163.6(2) . 2_666
O5 Mo1 O6 Mo4 179.6(3) . 2_666
O4 Mo1 O6 Mo4 -72.6(3) . 2_666
O1 Mo1 O6 Mo4 52.7(6) . 2_666
O3 Mo1 O6 Mo4 20.9(3) . 2_666
O2 Mo1 O6 Mo4 93.6(3) . 2_666
Mo3 Mo1 O6 Mo4 19.2(4) . 2_666
O9 Mo2 O7 Mo4 -177.0(3) . .
O8 Mo2 O7 Mo4 -68.3(3) . .
O2 Mo2 O7 Mo4 54.5(5) . .
O1 Mo2 O7 Mo4 95.2(3) . .
O3 Mo2 O7 Mo4 23.4(3) 2_666 .
O12 Mo4 O7 Mo2 71.1(4) . .
O13 Mo4 O7 Mo2 -179.2(3) . .
O6 Mo4 O7 Mo2 -45.2(5) 2_666 .
O10 Mo4 O7 Mo2 -94.2(3) . .
O3 Mo4 O7 Mo2 -22.4(3) 2_666 .
O11 Mo3 O10 Mo4 -178.5(3) . .
O1 Mo3 O10 Mo4 -74.8(3) . .
O2 Mo3 O10 Mo4 78.4(3) 2_666 .
O3 Mo3 O10 Mo4 0.7(8) . .
O3 Mo3 O10 Mo4 1.5(2) 2_666 .
Mo1 Mo3 O10 Mo4 -75.7(3) . .
O12 Mo4 O10 Mo3 -3.6(11) . .
O13 Mo4 O10 Mo3 -179.0(3) . .
O7 Mo4 O10 Mo3 75.6(3) . .
O6 Mo4 O10 Mo3 -77.0(3) 2_666 .
O3 Mo4 O10 Mo3 -1.5(2) 2_666 .
C5 N1 C1 C2 2.2(15) . .
N1 C1 C2 C3 -0.3(16) . .
C1 C2 C3 N2 179.0(11) . .
C1 C2 C3 C4 -1.4(15) . .
N2 C3 C4 C5 -179.2(10) . .
C2 C3 C4 C5 1.2(15) . .
C1 N1 C5 C4 -2.4(15) . .
C3 C4 C5 N1 0.6(15) . .
C10 N3 C6 C7 0.7(15) . .
N3 C6 C7 C8 0.2(16) . .
C6 C7 C8 N4 179.8(10) . .
C6 C7 C8 C9 -0.2(14) . .
N4 C8 C9 C10 179.4(10) . .
C7 C8 C9 C10 -0.6(14) . .
C6 N3 C10 C9 -1.5(15) . .
C8 C9 C10 N3 1.5(15) . .
